data_4334677
loop_
_publ_author_name
'Christian Hering'
'Axel Schulz'
'Alexander Villinger'

_publ_contact_author_address
;
Universit\"at Rostock
Institut f\"ur Chemie
Abteilung f\"ur Anorganische Chemie
Albert-Einstein-Strasse 3a 
18059 Rostock
Bundesrepublik Deutschland
;
_publ_contact_author_email
;
axel.schulz@uni-rostock.de'
;
_publ_contact_author_fax '+49 (0)381/498-6382'
_publ_contact_author_name 'Axel Schulz'
_publ_contact_author_phone '+49 (0)381/498-6400'
_publ_section_title
;
 On the Synthesis and Reactivity of Highly Labile Pseudohalogen
 Phosphenium Ions
;
_journal_name_full 'Inorganic Chemistry'
_journal_page_first 5214
_journal_page_last 5225
_journal_paper_doi 10.1021/ic4001285
_journal_volume 52
_journal_year 2013
_chemical_formula_moiety 'C4 H9 Cl3 Ga N Si'
_chemical_formula_sum 'C4 H9 Cl3 Ga N Si'
_chemical_formula_weight 275.28
_chemical_name_systematic
;
Trimethylsilylisonitrile/trimethylsilylnitrile galliumtrichloride adduct
;
_space_group_IT_number 146
_symmetry_cell_setting trigonal
_symmetry_Int_Tables_number 146
_symmetry_space_group_name_Hall 'R 3'
_symmetry_space_group_name_H-M 'R 3 :H'
_atom_sites_solution_hydrogens geom
_atom_sites_solution_primary direct
_atom_sites_solution_secondary difmap
_audit_author_name 'Villinger, A.'
_audit_creation_method SHELXL-97
_cell_angle_alpha 90.00
_cell_angle_beta 90.00
_cell_angle_gamma 120.00
_cell_formula_units_Z 3
_cell_length_a 9.9350(5)
_cell_length_b 9.9350(5)
_cell_length_c 9.5741(8)
_cell_measurement_reflns_used 1468
_cell_measurement_temperature 173(2)
_cell_measurement_theta_max 61.489
_cell_measurement_theta_min 6.368
_cell_volume 818.40(9)
_computing_cell_refinement 'Bruker Apex V7.51A'
_computing_data_collection 'Bruker Apex V7.51A'
_computing_data_reduction 'Bruker SAINT'
_computing_molecular_graphics 'ORTEP-3v2.01 (Farrugia, 1997)'
_computing_publication_material SHELXL-97
_computing_structure_refinement 'SHELXL-97 (Sheldrick, 1997)'
_computing_structure_solution 'SHELXS-97 (Sheldrick, 1997)'
_diffrn_ambient_temperature 173(2)
_diffrn_measured_fraction_theta_full 1.000
_diffrn_measured_fraction_theta_max 1.000
_diffrn_measurement_device_type 'Bruker Apex Kappa-II-diffractometer'
_diffrn_measurement_method 'phi and omega scans'
_diffrn_radiation_monochromator graphite
_diffrn_radiation_source 'sealed tube'
_diffrn_radiation_type MoK\a
_diffrn_radiation_wavelength 0.71073
_diffrn_reflns_av_R_equivalents 0.0267
_diffrn_reflns_av_sigmaI/netI 0.0374
_diffrn_reflns_limit_h_max 14
_diffrn_reflns_limit_h_min -14
_diffrn_reflns_limit_k_max 14
_diffrn_reflns_limit_k_min -14
_diffrn_reflns_limit_l_max 13
_diffrn_reflns_limit_l_min -7
_diffrn_reflns_number 2705
_diffrn_reflns_theta_full 30.36
_diffrn_reflns_theta_max 30.36
_diffrn_reflns_theta_min 3.18
_exptl_absorpt_coefficient_mu 3.305
_exptl_absorpt_correction_T_max 0.8016
_exptl_absorpt_correction_T_min 0.4804
_exptl_absorpt_correction_type multi-scan
_exptl_absorpt_process_details '(SADABS; Sheldrick, 2004)'
_exptl_crystal_colour colourless
_exptl_crystal_density_diffrn 1.676
_exptl_crystal_description block
_exptl_crystal_F_000 408
_exptl_crystal_size_max 0.26
_exptl_crystal_size_mid 0.17
_exptl_crystal_size_min 0.07
_refine_diff_density_max 0.191
_refine_diff_density_min -0.292
_refine_diff_density_rms 0.052
_refine_ls_abs_structure_details 'Flack H D (1983), Acta Cryst. A39, 876-881'
_refine_ls_abs_structure_Flack 0.019(9)
_refine_ls_extinction_method none
_refine_ls_goodness_of_fit_ref 0.943
_refine_ls_hydrogen_treatment constr
_refine_ls_matrix_type full
_refine_ls_number_parameters 34
_refine_ls_number_reflns 902
_refine_ls_number_restraints 2
_refine_ls_restrained_S_all 0.942
_refine_ls_R_factor_all 0.0215
_refine_ls_R_factor_gt 0.0195
_refine_ls_shift/su_max 0.009
_refine_ls_shift/su_mean 0.001
_refine_ls_structure_factor_coef Fsqd
_refine_ls_weighting_details 'calc w=1/[\s^2^(Fo^2^)+(0.0069P)^2^+0.0000P] where P=(Fo^2^+2Fc^2^)/3'
_refine_ls_weighting_scheme calc
_refine_ls_wR_factor_gt 0.0350
_refine_ls_wR_factor_ref 0.0353
_reflns_number_gt 842
_reflns_number_total 902
_reflns_threshold_expression >2\s(I)
_cod_data_source_file ic4001285_si_002_04.cif
_cod_data_source_block is_ch68_nc_gacl3
_cod_original_sg_symbol_H-M 'R 3'
_cod_database_code 4334677

loop_
_symmetry_equiv_pos_as_xyz
'x, y, z'
'-y, x-y, z'
'-x+y, -x, z'
'x+2/3, y+1/3, z+1/3'
'-y+2/3, x-y+1/3, z+1/3'
'-x+y+2/3, -x+1/3, z+1/3'
'x+1/3, y+2/3, z+2/3'
'-y+1/3, x-y+2/3, z+2/3'
'-x+y+1/3, -x+2/3, z+2/3'

loop_
_atom_site_label
_atom_site_type_symbol
_atom_site_fract_x
_atom_site_fract_y
_atom_site_fract_z
_atom_site_U_iso_or_equiv
_atom_site_adp_type
_atom_site_occupancy
_atom_site_symmetry_multiplicity
_atom_site_calc_flag
_atom_site_refinement_flags
_atom_site_disorder_assembly
_atom_site_disorder_group
Si1 Si 0.3333 0.6667 0.89218(9) 0.0230(2) Uani 1 3 d S . .
C1A C 0.3333 0.6667 0.5789(4) 0.0289(8) Uani 0.770(4) 3 d SP A 1
N1A N 0.3333 0.6667 0.6981(3) 0.0282(7) Uani 0.770(4) 3 d SP A 1
N1B N 0.3333 0.6667 0.5789(4) 0.0289(8) Uani 0.230(4) 3 d SP A 2
C1B C 0.3333 0.6667 0.6981(3) 0.0282(7) Uani 0.230(4) 3 d SP A 2
C2 C 0.2896(3) 0.4693(3) 0.9377(3) 0.0330(5) Uani 1 1 d . A .
H2A H 0.2894 0.4591 1.0395 0.050 Uiso 1 1 calc R . .
H2B H 0.3688 0.4497 0.8972 0.050 Uiso 1 1 calc R . .
H2C H 0.1872 0.3937 0.9007 0.050 Uiso 1 1 calc R . .
Ga1 Ga 0.3333 0.6667 0.36701(2) 0.02397(11) Uani 1 3 d S . .
Cl1 Cl 0.39136(7) 0.89627(6) 0.30253(6) 0.03689(16) Uani 1 1 d . A .

loop_
_atom_site_aniso_label
_atom_site_aniso_U_11
_atom_site_aniso_U_22
_atom_site_aniso_U_33
_atom_site_aniso_U_23
_atom_site_aniso_U_13
_atom_site_aniso_U_12
Si1 0.0269(3) 0.0269(3) 0.0152(7) 0.000 0.000 0.01343(14)
C1A 0.0323(12) 0.0323(12) 0.0221(17) 0.000 0.000 0.0161(6)
N1A 0.0323(11) 0.0323(11) 0.0200(17) 0.000 0.000 0.0162(6)
N1B 0.0323(12) 0.0323(12) 0.0221(17) 0.000 0.000 0.0161(6)
C1B 0.0323(11) 0.0323(11) 0.0200(17) 0.000 0.000 0.0162(6)
C2 0.0404(13) 0.0337(11) 0.0274(11) -0.0008(10) -0.0018(9) 0.0204(11)
Ga1 0.02907(14) 0.02907(14) 0.0138(2) 0.000 0.000 0.01454(7)
Cl1 0.0474(4) 0.0303(3) 0.0333(4) 0.0025(2) -0.0010(3) 0.0197(3)

loop_
_atom_type_symbol
_atom_type_description
_atom_type_scat_dispersion_real
_atom_type_scat_dispersion_imag
_atom_type_scat_source
C C 0.0033 0.0016 'International Tables Vol C Tables 4.2.6.8 and 6.1.1.4'
H H 0.0000 0.0000 'International Tables Vol C Tables 4.2.6.8 and 6.1.1.4'
N N 0.0061 0.0033 'International Tables Vol C Tables 4.2.6.8 and 6.1.1.4'
Si Si 0.0817 0.0704 'International Tables Vol C Tables 4.2.6.8 and 6.1.1.4'
Cl Cl 0.1484 0.1585 'International Tables Vol C Tables 4.2.6.8 and 6.1.1.4'
Ga Ga 0.2307 1.6083 'International Tables Vol C Tables 4.2.6.8 and 6.1.1.4'

loop_
_geom_angle_atom_site_label_1
_geom_angle_atom_site_label_2
_geom_angle_atom_site_label_3
_geom_angle
_geom_angle_site_symmetry_1
_geom_angle_site_symmetry_3
C2 Si1 C2 114.55(7) 3_565 2_665
C2 Si1 C2 114.55(7) 3_565 .
C2 Si1 C2 114.55(7) 2_665 .
C2 Si1 N1A 103.73(9) 3_565 .
C2 Si1 N1A 103.73(9) 2_665 .
C2 Si1 N1A 103.73(9) . .
N1A C1A Ga1 180.000(1) . .
C1A N1A Si1 180.000(1) . .
Si1 C2 H2A 109.5 . .
Si1 C2 H2B 109.5 . .
H2A C2 H2B 109.5 . .
Si1 C2 H2C 109.5 . .
H2A C2 H2C 109.5 . .
H2B C2 H2C 109.5 . .
C1A Ga1 Cl1 106.725(17) . .
C1A Ga1 Cl1 106.725(17) . 2_665
Cl1 Ga1 Cl1 112.072(15) . 2_665
C1A Ga1 Cl1 106.725(17) . 3_565
Cl1 Ga1 Cl1 112.072(15) . 3_565
Cl1 Ga1 Cl1 112.072(15) 2_665 3_565

loop_
_geom_bond_atom_site_label_1
_geom_bond_atom_site_label_2
_geom_bond_distance
_geom_bond_site_symmetry_2
Si1 C2 1.836(2) 3_565
Si1 C2 1.836(2) 2_665
Si1 C2 1.836(2) .
Si1 N1A 1.858(3) .
C1A N1A 1.141(4) .
C1A Ga1 2.029(4) .
C2 H2A 0.9800 .
C2 H2B 0.9800 .
C2 H2C 0.9800 .
Ga1 Cl1 2.1452(5) .
Ga1 Cl1 2.1452(5) 2_665
Ga1 Cl1 2.1452(5) 3_565

loop_
_geom_torsion_atom_site_label_1
_geom_torsion_atom_site_label_2
_geom_torsion_atom_site_label_3
_geom_torsion_atom_site_label_4
_geom_torsion
_geom_torsion_site_symmetry_1
_geom_torsion_site_symmetry_4
Ga1 C1A N1A Si1 0(100) . .
C2 Si1 N1A C1A -102(100) 3_565 .
C2 Si1 N1A C1A 138(100) 2_665 .
C2 Si1 N1A C1A 18(100) . .
N1A C1A Ga1 Cl1 -16(100) . .
N1A C1A Ga1 Cl1 -136(100) . 2_665
N1A C1A Ga1 Cl1 104(100) . 3_565
